data_7007641
loop_
_publ_author_name
'Song, Haifeng'
'Li, Xiaohong'
'Long, Yitao'
'Schatte, Gabriele'
'Kraatz, Heinz-Bernhard'

_publ_section_title
;
 Ferrocene-modified pyrimidine nucleosides: synthesis, structure and
 electrochemistry.
;
_journal_issue 39
_journal_name_full 'Dalton transactions (Cambridge, England : 2003)'
_journal_page_first 4696
_journal_page_last 4701
_journal_paper_doi 10.1039/b608077d
_journal_year 2006
_chemical_formula_moiety 'C19 H21 Fe N3 O4'
_chemical_formula_sum 'C19 H21 Fe N3 O4'
_chemical_formula_weight 411.24
_chemical_name_systematic
;
?
;
_space_group_IT_number 4
_symmetry_cell_setting monoclinic
_symmetry_space_group_name_Hall 'P 2yb'
_symmetry_space_group_name_H-M 'P 1 21 1'
_atom_sites_solution_hydrogens geom
_atom_sites_solution_primary direct
_atom_sites_solution_secondary difmap
_audit_creation_method 'manual editing of SHELXL template'
_cell_angle_alpha 90.00
_cell_angle_beta 106.080(7)
_cell_angle_gamma 90.00
_cell_formula_units_Z 4
_cell_length_a 11.2120(11)
_cell_length_b 11.5730(12)
_cell_length_c 14.435(3)
_cell_measurement_reflns_used 6860
_cell_measurement_temperature 173(2)
_cell_measurement_theta_max 27.48
_cell_measurement_theta_min 1.00
_cell_volume 1799.8(5)
_computing_cell_refinement 'HKL DENZO and SCALEPACK, Bruker AXS/Nonius'
_computing_data_collection 'COLLECT, Bruker AXS/Nonius'
_computing_data_reduction 'HKL DENZO and SCALEPACK, Bruker AXS/Nonius'
_computing_molecular_graphics ' Cameron (WinGX v1.64-05), Ortep (SHELXTL-NT v6.14, Bruker AXS)'
_computing_publication_material 'WinGX v1.64-05 (L. J. Farrugia)'
_computing_structure_refinement 'SHELXL-97 (Sheldrick, 1997)'
_computing_structure_solution ' SIR-97 (A. Altomare, G. Cascarano, C. Giacovazzo et al., 1999)'
_diffrn_ambient_temperature 173(2)
_diffrn_measured_fraction_theta_full 0.999
_diffrn_measured_fraction_theta_max 0.999
_diffrn_measurement_device '95mm CCD camera on \k-goniostat'
_diffrn_measurement_device_type 'KappaCCD (BruKer AXS-Nonius, FR540C)'
_diffrn_measurement_method 'CCD rotation images, thick slices'
_diffrn_radiation_monochromator 'horizonally mounted graphite crystal'
_diffrn_radiation_source 'Nonius FR590D, fine-focus sealed tube'
_diffrn_radiation_type MoK\a
_diffrn_radiation_wavelength 0.71073
_diffrn_reflns_av_R_equivalents 0.0000
_diffrn_reflns_av_sigmaI/netI 0.0641
_diffrn_reflns_limit_h_max 13
_diffrn_reflns_limit_h_min -13
_diffrn_reflns_limit_k_max 13
_diffrn_reflns_limit_k_min -13
_diffrn_reflns_limit_l_max 16
_diffrn_reflns_limit_l_min -16
_diffrn_reflns_number 6097
_diffrn_reflns_theta_full 24.71
_diffrn_reflns_theta_max 24.71
_diffrn_reflns_theta_min 2.05
_diffrn_standards_decay_% 'no decay'
_exptl_absorpt_coefficient_mu 0.869
_exptl_absorpt_correction_T_max 0.9181
_exptl_absorpt_correction_T_min 0.8807
_exptl_absorpt_correction_type multi-scan
_exptl_absorpt_process_details 'HKL Scalepack (Otwinowski & Minor 1997)'
_exptl_crystal_colour orange
_exptl_crystal_density_diffrn 1.518
_exptl_crystal_density_method 'not measured'
_exptl_crystal_description plate
_exptl_crystal_F_000 856
_exptl_crystal_size_max 0.15
_exptl_crystal_size_mid 0.12
_exptl_crystal_size_min 0.10
_refine_diff_density_max 0.324
_refine_diff_density_min -0.402
_refine_diff_density_rms 0.073
_refine_ls_abs_structure_details 'Flack H D (1983), Acta Cryst. A39, 876-881; 2863 Friedel pairs'
_refine_ls_abs_structure_Flack -0.04(2)
_refine_ls_extinction_method none
_refine_ls_goodness_of_fit_ref 1.030
_refine_ls_hydrogen_treatment mixed
_refine_ls_matrix_type full
_refine_ls_number_parameters 508
_refine_ls_number_reflns 6097
_refine_ls_number_restraints 1
_refine_ls_restrained_S_all 1.030
_refine_ls_R_factor_all 0.0648
_refine_ls_R_factor_gt 0.0507
_refine_ls_shift/su_max 0.001
_refine_ls_shift/su_mean 0.000
_refine_ls_structure_factor_coef Fsqd
_refine_ls_weighting_details 'calc w=1/[\s^2^(Fo^2^)+(0.0260P)^2^+4.4039P] where P=(Fo^2^+2Fc^2^)/3'
_refine_ls_weighting_scheme calc
_refine_ls_wR_factor_gt 0.1003
_refine_ls_wR_factor_ref 0.1080
_reflns_number_gt 5256
_reflns_number_total 6097
_reflns_threshold_expression >2sigma(I)
_cod_data_source_file b608077d.txt
_cod_data_source_block bkhs0601
_cod_original_cell_volume 1799.8(4)
_cod_original_sg_symbol_H-M 'P 21'
_cod_database_code 7007641

loop_
_symmetry_equiv_pos_as_xyz
'x, y, z'
'-x, y+1/2, -z'

loop_
_atom_site_label
_atom_site_type_symbol
_atom_site_fract_x
_atom_site_fract_y
_atom_site_fract_z
_atom_site_U_iso_or_equiv
_atom_site_adp_type
_atom_site_occupancy
_atom_site_symmetry_multiplicity
_atom_site_calc_flag
_atom_site_refinement_flags
_atom_site_disorder_assembly
_atom_site_disorder_group
Fe1 Fe -0.16542(7) 0.39376(6) 0.35105(5) 0.0208(2) Uani 1 1 d . . .
O11 O 0.3460(3) 0.4570(4) 0.7569(3) 0.0231(9) Uani 1 1 d . . .
O12 O 0.4031(3) 0.4146(3) 0.4991(2) 0.0198(8) Uani 1 1 d . . .
O13 O 0.6803(3) 0.3339(4) 0.5990(3) 0.0327(10) Uani 1 1 d . . .
H13A H 0.6722 0.3741 0.6326 0.039 Uiso 1 1 d R . .
O14 O 0.3460(4) 0.1793(4) 0.4287(3) 0.0294(10) Uani 1 1 d . . .
H14A H 0.327(6) 0.129(6) 0.388(4) 0.035 Uiso 1 1 d . . .
N11 N 0.1376(4) 0.4395(4) 0.6906(3) 0.0147(10) Uani 1 1 d . . .
N12 N 0.2793(4) 0.3917(4) 0.6041(3) 0.0174(9) Uani 1 1 d . . .
N13 N -0.0707(4) 0.4322(4) 0.6189(3) 0.0186(11) Uani 1 1 d . . .
H1 H -0.128(5) 0.409(5) 0.576(4) 0.022 Uiso 1 1 d . . .
H2 H -0.078(5) 0.460(5) 0.668(4) 0.022 Uiso 1 1 d . . .
C10 C -0.0314(5) 0.3046(5) 0.4498(4) 0.0137(11) Uani 1 1 d . . .
C11 C -0.1527(5) 0.2609(5) 0.4473(4) 0.0181(12) Uani 1 1 d . . .
H11 H -0.1875 0.2584 0.5002 0.022 Uiso 1 1 calc . . .
C12 C -0.2104(6) 0.2230(6) 0.3540(4) 0.0271(15) Uani 1 1 d . . .
H12 H -0.2917 0.1917 0.3325 0.033 Uiso 1 1 calc . . .
C13 C -0.1282(6) 0.2389(6) 0.2968(4) 0.0276(16) Uani 1 1 d . . .
H13 H -0.1439 0.2197 0.2306 0.033 Uiso 1 1 calc . . .
C14 C -0.0187(5) 0.2885(5) 0.3558(4) 0.0204(13) Uani 1 1 d . . .
H14 H 0.0526 0.3080 0.3357 0.025 Uiso 1 1 calc . . .
C15 C 0.0662(5) 0.3515(4) 0.5317(3) 0.0122(11) Uani 1 1 d . . .
C16 C 0.0438(5) 0.4073(5) 0.6147(4) 0.0149(11) Uani 1 1 d . . .
C17 C 0.2544(5) 0.4310(5) 0.6874(4) 0.0149(12) Uani 1 1 d . . .
C18 C 0.1865(5) 0.3476(4) 0.5306(3) 0.0128(11) Uani 1 1 d . . .
H18 H 0.2068 0.3132 0.4772 0.015 Uiso 1 1 calc . . .
C19 C 0.4093(4) 0.3940(6) 0.5969(3) 0.0165(10) Uani 1 1 d . . .
H19 H 0.4558 0.4582 0.6375 0.020 Uiso 1 1 calc R . .
C110 C 0.4794(5) 0.2813(5) 0.6252(4) 0.0192(12) Uani 1 1 d . . .
H11A H 0.5280 0.2822 0.6938 0.023 Uiso 1 1 calc R . .
H11B H 0.4220 0.2146 0.6137 0.023 Uiso 1 1 calc R . .
C111 C 0.5636(5) 0.2773(5) 0.5595(4) 0.0207(12) Uani 1 1 d . . .
H111 H 0.5783 0.1951 0.5444 0.025 Uiso 1 1 calc R . .
C112 C 0.4878(5) 0.3375(5) 0.4685(4) 0.0212(12) Uani 1 1 d . . .
H112 H 0.5452 0.3855 0.4423 0.025 Uiso 1 1 calc R . .
C113 C 0.4160(6) 0.2588(6) 0.3898(4) 0.0302(14) Uani 1 1 d . . .
H11C H 0.3596 0.3050 0.3382 0.036 Uiso 1 1 calc R . .
H11D H 0.4740 0.2162 0.3615 0.036 Uiso 1 1 calc R . .
C20 C -0.1527(8) 0.5652(6) 0.3911(6) 0.045(2) Uani 1 1 d . . .
H20 H -0.0978 0.5971 0.4476 0.053 Uiso 1 1 calc . . .
C21 C -0.2716(7) 0.5234(7) 0.3830(6) 0.046(2) Uani 1 1 d . . .
H21 H -0.3110 0.5217 0.4334 0.055 Uiso 1 1 calc . . .
C22 C -0.3231(8) 0.4848(8) 0.2896(8) 0.064(3) Uani 1 1 d . . .
H22 H -0.4038 0.4532 0.2643 0.077 Uiso 1 1 calc . . .
C23 C -0.2316(12) 0.5015(9) 0.2378(6) 0.078(4) Uani 1 1 d . . .
H23 H -0.2400 0.4819 0.1724 0.093 Uiso 1 1 calc . . .
C24 C -0.1276(9) 0.5524(7) 0.3024(7) 0.055(3) Uani 1 1 d . . .
H24 H -0.0530 0.5742 0.2881 0.065 Uiso 1 1 calc . . .
Fe2 Fe 1.16492(7) 0.60553(6) 0.13509(5) 0.01758(19) Uani 1 1 d . . .
O31 O 0.6729(3) 0.5186(3) -0.2820(2) 0.0156(8) Uani 1 1 d . . .
O32 O 0.5796(4) 0.7306(3) -0.1025(3) 0.0258(9) Uani 1 1 d . . .
O33 O 0.3519(3) 0.5842(4) -0.0855(3) 0.0396(12) Uani 1 1 d . . .
H33A H 0.344(6) 0.546(6) -0.139(5) 0.048 Uiso 1 1 d . . .
O34 O 0.5388(4) 0.7691(4) 0.1388(3) 0.0321(10) Uani 1 1 d . . .
H34A H 0.597(6) 0.841(5) 0.190(4) 0.038 Uiso 1 1 d . . .
N31 N 0.8801(4) 0.5385(4) -0.2095(3) 0.0099(9) Uani 1 1 d . . .
N32 N 0.7302(4) 0.6088(4) -0.1365(3) 0.0145(9) Uani 1 1 d . . .
N33 N 1.0849(4) 0.5431(4) -0.1318(3) 0.0176(10) Uani 1 1 d . . .
H3 H 1.144(5) 0.552(5) -0.083(4) 0.021 Uiso 1 1 d . . .
H4 H 1.097(5) 0.502(5) -0.184(4) 0.021 Uiso 1 1 d . . .
C30 C 1.0384(5) 0.6899(5) 0.0264(4) 0.0143(12) Uani 1 1 d . . .
C31 C 1.0175(5) 0.7145(5) 0.1185(4) 0.0189(13) Uani 1 1 d . . .
H31 H 0.9434 0.6991 0.1360 0.023 Uiso 1 1 calc . . .
C32 C 1.1267(6) 0.7656(6) 0.1787(4) 0.0241(14) Uani 1 1 d . . .
H32 H 1.1390 0.7891 0.2437 0.029 Uiso 1 1 calc . . .
C33 C 1.2142(5) 0.7753(5) 0.1248(4) 0.0233(14) Uani 1 1 d . . .
H33 H 1.2948 0.8082 0.1473 0.028 Uiso 1 1 calc . . .
C34 C 1.1625(5) 0.7283(5) 0.0321(4) 0.0156(11) Uani 1 1 d . . .
H34 H 1.2024 0.7230 -0.0178 0.019 Uiso 1 1 calc . . .
C35 C 0.9450(5) 0.6376(4) -0.0551(3) 0.0116(11) Uani 1 1 d . . .
C36 C 0.9704(5) 0.5725(4) -0.1326(3) 0.0119(12) Uani 1 1 d . . .
C37 C 0.7597(5) 0.5531(5) -0.2127(4) 0.0146(12) Uani 1 1 d . . .
C38 C 0.8230(5) 0.6520(5) -0.0621(3) 0.0146(11) Uani 1 1 d . . .
H38 H 0.8009 0.6943 -0.0129 0.018 Uiso 1 1 calc . . .
C39 C 0.6012(4) 0.6165(5) -0.1317(3) 0.0185(11) Uani 1 1 d . . .
H39 H 0.5435 0.6000 -0.1967 0.022 Uiso 1 1 calc R . .
C310 C 0.5728(5) 0.5353(5) -0.0577(4) 0.0210(12) Uani 1 1 d . . .
H31A H 0.6473 0.5216 -0.0030 0.025 Uiso 1 1 calc R . .
H31B H 0.5404 0.4603 -0.0871 0.025 Uiso 1 1 calc R . .
C311 C 0.4738(4) 0.6023(5) -0.0256(4) 0.0225(12) Uani 1 1 d . . .
H311 H 0.4772 0.5793 0.0419 0.027 Uiso 1 1 calc R . .
C312 C 0.5180(5) 0.7248(5) -0.0255(4) 0.0209(12) Uani 1 1 d . . .
H312 H 0.4451 0.7783 -0.0407 0.025 Uiso 1 1 calc R . .
C313 C 0.6103(5) 0.7610(5) 0.0704(4) 0.0248(13) Uani 1 1 d . . .
H31C H 0.6769 0.7027 0.0913 0.030 Uiso 1 1 calc R . .
H31D H 0.6485 0.8365 0.0634 0.030 Uiso 1 1 calc R . .
C40 C 1.1524(7) 0.4336(5) 0.1063(5) 0.0327(16) Uani 1 1 d . . .
H40 H 1.1012 0.3988 0.0496 0.039 Uiso 1 1 calc . . .
C41 C 1.1184(8) 0.4540(7) 0.1876(6) 0.048(2) Uani 1 1 d . . .
H41 H 1.0399 0.4360 0.1970 0.057 Uiso 1 1 calc . . .
C42 C 1.2165(11) 0.5053(8) 0.2549(5) 0.068(3) Uani 1 1 d . . .
H42 H 1.2177 0.5277 0.3184 0.081 Uiso 1 1 calc . . .
C43 C 1.3169(8) 0.5188(8) 0.2108(7) 0.061(2) Uani 1 1 d . . .
H43 H 1.3958 0.5527 0.2388 0.073 Uiso 1 1 calc . . .
C44 C 1.2732(7) 0.4711(6) 0.1180(6) 0.0370(18) Uani 1 1 d . . .
H44 H 1.3184 0.4655 0.0714 0.044 Uiso 1 1 calc . . .

loop_
_atom_site_aniso_label
_atom_site_aniso_U_11
_atom_site_aniso_U_22
_atom_site_aniso_U_33
_atom_site_aniso_U_23
_atom_site_aniso_U_13
_atom_site_aniso_U_12
Fe1 0.0196(4) 0.0246(5) 0.0170(4) -0.0001(4) 0.0032(3) 0.0089(4)
O11 0.014(2) 0.038(2) 0.0130(19) -0.0113(17) -0.0041(16) 0.0036(17)
O12 0.0172(18) 0.022(2) 0.0204(18) 0.0037(16) 0.0055(15) 0.0004(16)
O13 0.0083(19) 0.054(3) 0.036(2) -0.023(2) 0.0060(17) -0.0060(19)
O14 0.032(2) 0.038(3) 0.022(2) -0.0182(18) 0.0121(18) -0.017(2)
N11 0.009(2) 0.021(3) 0.013(2) -0.0077(18) 0.0012(18) -0.0019(18)
N12 0.012(2) 0.024(3) 0.017(2) -0.007(2) 0.0069(17) -0.002(2)
N13 0.010(2) 0.036(3) 0.013(2) -0.014(2) 0.0075(18) -0.005(2)
C10 0.007(3) 0.013(3) 0.018(3) 0.001(2) -0.001(2) 0.000(2)
C11 0.015(3) 0.015(3) 0.027(3) -0.003(2) 0.010(2) -0.001(2)
C12 0.024(3) 0.020(3) 0.033(3) -0.016(3) 0.001(3) -0.004(3)
C13 0.030(4) 0.030(4) 0.020(3) -0.018(3) 0.002(3) 0.009(3)
C14 0.021(3) 0.021(3) 0.020(3) -0.008(2) 0.007(2) 0.009(3)
C15 0.013(3) 0.010(3) 0.014(3) -0.003(2) 0.007(2) 0.005(2)
C16 0.014(3) 0.015(3) 0.016(2) -0.003(2) 0.004(2) -0.003(2)
C17 0.015(3) 0.014(3) 0.014(3) -0.003(2) 0.000(2) -0.002(2)
C18 0.016(3) 0.014(3) 0.010(2) -0.004(2) 0.006(2) -0.001(2)
C19 0.005(2) 0.028(3) 0.017(2) -0.006(3) 0.0049(19) -0.002(2)
C110 0.015(3) 0.027(3) 0.015(3) -0.002(2) 0.002(2) -0.001(2)
C111 0.012(3) 0.023(3) 0.025(3) -0.011(2) 0.002(2) -0.003(2)
C112 0.018(3) 0.031(3) 0.021(3) -0.004(2) 0.015(2) -0.003(2)
C113 0.023(3) 0.046(4) 0.022(3) -0.003(3) 0.008(3) -0.001(3)
C20 0.059(6) 0.015(4) 0.070(5) 0.008(3) 0.036(4) 0.008(3)
C21 0.053(5) 0.022(4) 0.072(6) 0.005(4) 0.034(5) 0.020(4)
C22 0.037(5) 0.047(6) 0.090(7) 0.005(5) -0.014(5) 0.028(4)
C23 0.139(10) 0.068(7) 0.023(4) 0.022(4) 0.017(5) 0.068(7)
C24 0.076(7) 0.038(5) 0.065(6) 0.033(4) 0.045(5) 0.021(4)
Fe2 0.0176(4) 0.0186(4) 0.0167(4) -0.0021(4) 0.0050(3) 0.0035(4)
O31 0.0117(18) 0.022(2) 0.0111(18) -0.0019(15) 0.0005(15) -0.0015(16)
O32 0.025(2) 0.025(2) 0.034(2) 0.0046(18) 0.0185(18) 0.0076(18)
O33 0.0086(19) 0.071(4) 0.040(2) -0.030(2) 0.0081(18) -0.004(2)
O34 0.031(2) 0.040(3) 0.027(2) -0.015(2) 0.0123(18) -0.008(2)
N31 0.009(2) 0.015(2) 0.007(2) -0.0013(17) 0.0045(17) 0.0020(17)
N32 0.010(2) 0.021(2) 0.014(2) -0.004(2) 0.0058(16) -0.002(2)
N33 0.008(2) 0.034(3) 0.010(2) -0.007(2) 0.0023(18) -0.001(2)
C30 0.018(3) 0.012(3) 0.016(3) -0.001(2) 0.008(2) -0.001(2)
C31 0.017(3) 0.022(3) 0.016(3) -0.004(2) 0.002(2) 0.004(2)
C32 0.025(3) 0.027(4) 0.016(3) -0.012(3) -0.001(2) 0.006(3)
C33 0.012(3) 0.022(3) 0.032(3) -0.004(3) -0.002(3) -0.001(3)
C34 0.012(3) 0.015(3) 0.019(3) -0.003(2) 0.004(2) -0.005(2)
C35 0.012(3) 0.014(3) 0.010(2) -0.002(2) 0.005(2) -0.004(2)
C36 0.014(3) 0.015(3) 0.009(2) 0.001(2) 0.006(2) -0.002(2)
C37 0.020(3) 0.015(3) 0.011(3) 0.002(2) 0.010(2) 0.001(2)
C38 0.018(3) 0.021(3) 0.010(2) -0.007(2) 0.012(2) -0.003(2)
C39 0.014(3) 0.028(3) 0.016(2) -0.008(3) 0.007(2) 0.000(2)
C310 0.017(3) 0.020(3) 0.029(3) -0.009(2) 0.011(2) -0.005(2)
C311 0.015(3) 0.036(3) 0.020(3) -0.010(3) 0.010(2) -0.008(3)
C312 0.014(3) 0.023(3) 0.030(3) -0.002(2) 0.014(2) 0.007(2)
C313 0.025(3) 0.029(3) 0.020(3) -0.012(3) 0.006(3) -0.008(3)
C40 0.045(4) 0.012(3) 0.041(4) 0.007(3) 0.012(3) 0.003(3)
C41 0.055(5) 0.044(5) 0.056(5) 0.030(4) 0.034(5) 0.020(4)
C42 0.119(8) 0.060(6) 0.022(4) 0.017(4) 0.018(5) 0.058(6)
C43 0.044(5) 0.036(5) 0.078(6) -0.002(4) -0.026(4) 0.021(4)
C44 0.037(4) 0.022(4) 0.063(5) 0.011(3) 0.032(4) 0.017(3)

loop_
_atom_type_symbol
_atom_type_description
_atom_type_scat_dispersion_real
_atom_type_scat_dispersion_imag
_atom_type_scat_source
C C 0.0033 0.0016 'International Tables Vol C Tables 4.2.6.8 and 6.1.1.4'
H H 0.0000 0.0000 'International Tables Vol C Tables 4.2.6.8 and 6.1.1.4'
Fe Fe 0.3463 0.8444 'International Tables Vol C Tables 4.2.6.8 and 6.1.1.4'
N N 0.0061 0.0033 'International Tables Vol C Tables 4.2.6.8 and 6.1.1.4'
O O 0.0106 0.0060 'International Tables Vol C Tables 4.2.6.8 and 6.1.1.4'

loop_
_geom_angle_atom_site_label_1
_geom_angle_atom_site_label_2
_geom_angle_atom_site_label_3
_geom_angle
_geom_angle_site_symmetry_1
_geom_angle_site_symmetry_3
_geom_angle_publ_flag
C23 Fe1 C14 120.6(3) . . ?
C23 Fe1 C22 41.5(4) . . ?
C14 Fe1 C22 157.0(3) . . ?
C23 Fe1 C10 155.3(4) . . ?
C14 Fe1 C10 40.7(2) . . ?
C22 Fe1 C10 161.3(3) . . ?
C23 Fe1 C12 125.1(4) . . ?
C14 Fe1 C12 67.8(2) . . ?
C22 Fe1 C12 108.7(3) . . ?
C10 Fe1 C12 68.6(2) . . ?
C23 Fe1 C13 107.4(3) . . ?
C14 Fe1 C13 40.4(3) . . ?
C22 Fe1 C13 122.1(3) . . ?
C10 Fe1 C13 68.6(2) . . ?
C12 Fe1 C13 40.3(3) . . ?
C23 Fe1 C21 67.9(3) . . ?
C14 Fe1 C21 161.4(3) . . ?
C22 Fe1 C21 39.7(4) . . ?
C10 Fe1 C21 125.1(3) . . ?
C12 Fe1 C21 122.8(3) . . ?
C13 Fe1 C21 157.3(3) . . ?
C23 Fe1 C11 161.7(4) . . ?
C14 Fe1 C11 67.9(2) . . ?
C22 Fe1 C11 124.9(3) . . ?
C10 Fe1 C11 41.3(2) . . ?
C12 Fe1 C11 39.8(2) . . ?
C13 Fe1 C11 67.6(2) . . ?
C21 Fe1 C11 109.4(3) . . ?
C23 Fe1 C24 40.3(4) . . ?
C14 Fe1 C24 107.8(3) . . ?
C22 Fe1 C24 68.0(4) . . ?
C10 Fe1 C24 120.6(3) . . ?
C12 Fe1 C24 161.5(3) . . ?
C13 Fe1 C24 124.7(3) . . ?
C21 Fe1 C24 67.0(3) . . ?
C11 Fe1 C24 157.1(3) . . ?
C23 Fe1 C20 67.4(4) . . ?
C14 Fe1 C20 125.1(3) . . ?
C22 Fe1 C20 67.0(4) . . ?
C10 Fe1 C20 108.1(3) . . ?
C12 Fe1 C20 157.5(2) . . ?
C13 Fe1 C20 161.1(3) . . ?
C21 Fe1 C20 39.7(3) . . ?
C11 Fe1 C20 123.1(3) . . ?
C24 Fe1 C20 39.6(3) . . ?
C19 O12 C112 110.1(4) . . ?
C111 O13 H13A 107.5 . . ?
C113 O14 H14A 104(4) . . ?
C17 N11 C16 120.5(4) . . ?
C18 N12 C17 120.3(4) . . ?
C18 N12 C19 120.2(4) . . ?
C17 N12 C19 119.4(4) . . ?
C16 N13 H1 118(4) . . ?
C16 N13 H2 118(4) . . ?
H1 N13 H2 124(6) . . ?
C14 C10 C11 105.9(5) . . ?
C14 C10 C15 124.6(5) . . ?
C11 C10 C15 129.4(5) . . ?
C14 C10 Fe1 69.3(3) . . ?
C11 C10 Fe1 69.7(3) . . ?
C15 C10 Fe1 127.8(4) . . ?
C12 C11 C10 108.5(5) . . ?
C12 C11 Fe1 69.8(4) . . ?
C10 C11 Fe1 69.1(3) . . ?
C12 C11 H11 125.7 . . ?
C10 C11 H11 125.7 . . ?
Fe1 C11 H11 127.0 . . ?
C11 C12 C13 108.7(5) . . ?
C11 C12 Fe1 70.4(3) . . ?
C13 C12 Fe1 69.9(4) . . ?
C11 C12 H12 125.6 . . ?
C13 C12 H12 125.6 . . ?
Fe1 C12 H12 125.7 . . ?
C12 C13 C14 107.5(5) . . ?
C12 C13 Fe1 69.8(3) . . ?
C14 C13 Fe1 69.4(3) . . ?
C12 C13 H13 126.2 . . ?
C14 C13 H13 126.2 . . ?
Fe1 C13 H13 126.2 . . ?
C13 C14 C10 109.3(5) . . ?
C13 C14 Fe1 70.2(3) . . ?
C10 C14 Fe1 70.0(3) . . ?
C13 C14 H14 125.4 . . ?
C10 C14 H14 125.4 . . ?
Fe1 C14 H14 126.0 . . ?
C18 C15 C16 115.3(5) . . ?
C18 C15 C10 120.0(5) . . ?
C16 C15 C10 124.7(5) . . ?
N13 C16 N11 116.6(5) . . ?
N13 C16 C15 121.7(5) . . ?
N11 C16 C15 121.6(5) . . ?
O11 C17 N11 123.4(5) . . ?
O11 C17 N12 117.1(5) . . ?
N11 C17 N12 119.5(5) . . ?
C15 C18 N12 121.8(4) . . ?
C15 C18 H18 119.1 . . ?
N12 C18 H18 119.1 . . ?
O12 C19 N12 107.1(4) . . ?
O12 C19 C110 107.0(4) . . ?
N12 C19 C110 114.2(5) . . ?
O12 C19 H19 109.5 . . ?
N12 C19 H19 109.5 . . ?
C110 C19 H19 109.5 . . ?
C111 C110 C19 102.9(4) . . ?
C111 C110 H11A 111.2 . . ?
C19 C110 H11A 111.2 . . ?
C111 C110 H11B 111.2 . . ?
C19 C110 H11B 111.2 . . ?
H11A C110 H11B 109.1 . . ?
O13 C111 C110 113.3(4) . . ?
O13 C111 C112 111.4(4) . . ?
C110 C111 C112 103.3(4) . . ?
O13 C111 H111 109.5 . . ?
C110 C111 H111 109.5 . . ?
C112 C111 H111 109.5 . . ?
O12 C112 C113 110.1(4) . . ?
O12 C112 C111 105.9(4) . . ?
C113 C112 C111 115.4(5) . . ?
O12 C112 H112 108.4 . . ?
C113 C112 H112 108.4 . . ?
C111 C112 H112 108.4 . . ?
O14 C113 C112 109.4(4) . . ?
O14 C113 H11C 109.8 . . ?
C112 C113 H11C 109.8 . . ?
O14 C113 H11D 109.8 . . ?
C112 C113 H11D 109.8 . . ?
H11C C113 H11D 108.2 . . ?
C24 C20 C21 108.6(9) . . ?
C24 C20 Fe1 69.8(5) . . ?
C21 C20 Fe1 69.6(4) . . ?
C24 C20 H20 125.7 . . ?
C21 C20 H20 125.7 . . ?
Fe1 C20 H20 126.4 . . ?
C22 C21 C20 109.0(7) . . ?
C22 C21 Fe1 69.9(4) . . ?
C20 C21 Fe1 70.7(4) . . ?
C22 C21 H21 125.5 . . ?
C20 C21 H21 125.5 . . ?
Fe1 C21 H21 125.4 . . ?
C21 C22 C23 107.3(8) . . ?
C21 C22 Fe1 70.4(4) . . ?
C23 C22 Fe1 68.8(5) . . ?
C21 C22 H22 126.4 . . ?
C23 C22 H22 126.4 . . ?
Fe1 C22 H22 125.9 . . ?
C24 C23 C22 107.0(7) . . ?
C24 C23 Fe1 70.8(4) . . ?
C22 C23 Fe1 69.7(5) . . ?
C24 C23 H23 126.5 . . ?
C22 C23 H23 126.5 . . ?
Fe1 C23 H23 124.6 . . ?
C20 C24 C23 108.2(8) . . ?
C20 C24 Fe1 70.6(4) . . ?
C23 C24 Fe1 68.9(5) . . ?
C20 C24 H24 125.9 . . ?
C23 C24 H24 125.9 . . ?
Fe1 C24 H24 126.2 . . ?
C43 Fe2 C42 41.9(4) . . ?
C43 Fe2 C40 67.9(3) . . ?
C42 Fe2 C40 66.5(3) . . ?
C43 Fe2 C44 40.6(3) . . ?
C42 Fe2 C44 68.1(3) . . ?
C40 Fe2 C44 40.0(3) . . ?
C43 Fe2 C41 68.6(4) . . ?
C42 Fe2 C41 39.8(4) . . ?
C40 Fe2 C41 38.8(3) . . ?
C44 Fe2 C41 67.0(3) . . ?
C43 Fe2 C32 120.2(3) . . ?
C42 Fe2 C32 106.9(3) . . ?
C40 Fe2 C32 160.9(3) . . ?
C44 Fe2 C32 156.5(3) . . ?
C41 Fe2 C32 124.8(3) . . ?
C43 Fe2 C31 155.0(3) . . ?
C42 Fe2 C31 118.9(3) . . ?
C40 Fe2 C31 125.0(3) . . ?
C44 Fe2 C31 162.2(3) . . ?
C41 Fe2 C31 107.1(3) . . ?
C32 Fe2 C31 40.7(2) . . ?
C43 Fe2 C30 162.5(3) . . ?
C42 Fe2 C30 154.0(4) . . ?
C40 Fe2 C30 108.5(3) . . ?
C44 Fe2 C30 125.7(3) . . ?
C41 Fe2 C30 120.1(3) . . ?
C32 Fe2 C30 69.1(2) . . ?
C31 Fe2 C30 41.3(2) . . ?
C43 Fe2 C34 125.2(3) . . ?
C42 Fe2 C34 163.2(4) . . ?
C40 Fe2 C34 123.0(2) . . ?
C44 Fe2 C34 109.3(2) . . ?
C41 Fe2 C34 156.0(3) . . ?
C32 Fe2 C34 68.4(2) . . ?
C31 Fe2 C34 68.8(2) . . ?
C30 Fe2 C34 41.2(2) . . ?
C43 Fe2 C33 108.1(3) . . ?
C42 Fe2 C33 126.1(4) . . ?
C40 Fe2 C33 157.8(2) . . ?
C44 Fe2 C33 122.8(3) . . ?
C41 Fe2 C33 162.1(3) . . ?
C32 Fe2 C33 40.4(3) . . ?
C31 Fe2 C33 68.1(2) . . ?
C30 Fe2 C33 68.4(2) . . ?
C34 Fe2 C33 40.2(2) . . ?
C39 O32 C312 109.7(4) . . ?
C311 O33 H33A 117(4) . . ?
C313 O34 H34A 99(3) . . ?
C36 N31 C37 120.8(4) . . ?
C38 N32 C37 119.6(4) . . ?
C38 N32 C39 119.1(4) . . ?
C37 N32 C39 121.2(4) . . ?
C36 N33 H3 121(4) . . ?
C36 N33 H4 119(3) . . ?
H3 N33 H4 120(5) . . ?
C31 C30 C34 106.7(5) . . ?
C31 C30 C35 123.9(5) . . ?
C34 C30 C35 129.3(4) . . ?
C31 C30 Fe2 69.0(3) . . ?
C34 C30 Fe2 69.5(3) . . ?
C35 C30 Fe2 127.2(4) . . ?
C32 C31 C30 108.3(5) . . ?
C32 C31 Fe2 69.6(3) . . ?
C30 C31 Fe2 69.7(3) . . ?
C32 C31 H31 125.8 . . ?
C30 C31 H31 125.8 . . ?
Fe2 C31 H31 126.4 . . ?
C33 C32 C31 108.0(5) . . ?
C33 C32 Fe2 70.5(3) . . ?
C31 C32 Fe2 69.6(3) . . ?
C33 C32 H32 126.0 . . ?
C31 C32 H32 126.0 . . ?
Fe2 C32 H32 125.4 . . ?
C34 C33 C32 108.9(5) . . ?
C34 C33 Fe2 69.7(3) . . ?
C32 C33 Fe2 69.1(4) . . ?
C34 C33 H33 125.5 . . ?
C32 C33 H33 125.5 . . ?
Fe2 C33 H33 127.3 . . ?
C33 C34 C30 108.0(4) . . ?
C33 C34 Fe2 70.2(3) . . ?
C30 C34 Fe2 69.3(3) . . ?
C33 C34 H34 126.0 . . ?
C30 C34 H34 126.0 . . ?
Fe2 C34 H34 126.2 . . ?
C38 C35 C36 114.8(5) . . ?
C38 C35 C30 119.3(4) . . ?
C36 C35 C30 125.9(5) . . ?
N33 C36 N31 116.2(4) . . ?
N33 C36 C35 121.8(5) . . ?
N31 C36 C35 122.1(5) . . ?
O31 C37 N31 122.5(4) . . ?
O31 C37 N32 118.5(5) . . ?
N31 C37 N32 119.1(5) . . ?
C35 C38 N32 123.2(4) . . ?
C35 C38 H38 118.4 . . ?
N32 C38 H38 118.4 . . ?
O32 C39 N32 108.6(4) . . ?
O32 C39 C310 106.1(4) . . ?
N32 C39 C310 113.4(4) . . ?
O32 C39 H39 109.5 . . ?
N32 C39 H39 109.5 . . ?
C310 C39 H39 109.5 . . ?
C39 C310 C311 102.2(4) . . ?
C39 C310 H31A 111.3 . . ?
C311 C310 H31A 111.3 . . ?
C39 C310 H31B 111.3 . . ?
C311 C310 H31B 111.3 . . ?
H31A C310 H31B 109.2 . . ?
O33 C311 C312 113.7(5) . . ?
O33 C311 C310 113.5(4) . . ?
C312 C311 C310 102.2(4) . . ?
O33 C311 H311 109.0 . . ?
C312 C311 H311 109.0 . . ?
C310 C311 H311 109.0 . . ?
O32 C312 C311 105.5(4) . . ?
O32 C312 C313 109.2(4) . . ?
C311 C312 C313 113.4(5) . . ?
O32 C312 H312 109.5 . . ?
C311 C312 H312 109.5 . . ?
C313 C312 H312 109.5 . . ?
O34 C313 C312 105.8(4) . . ?
O34 C313 H31C 110.6 . . ?
C312 C313 H31C 110.6 . . ?
O34 C313 H31D 110.6 . . ?
C312 C313 H31D 110.6 . . ?
H31C C313 H31D 108.7 . . ?
C41 C40 C44 110.0(7) . . ?
C41 C40 Fe2 70.8(5) . . ?
C44 C40 Fe2 70.0(4) . . ?
C41 C40 H40 125.0 . . ?
C44 C40 H40 125.0 . . ?
Fe2 C40 H40 125.7 . . ?
C40 C41 C42 108.9(7) . . ?
C40 C41 Fe2 70.3(4) . . ?
C42 C41 Fe2 69.8(5) . . ?
C40 C41 H41 125.6 . . ?
C42 C41 H41 125.6 . . ?
Fe2 C41 H41 125.8 . . ?
C41 C42 C43 107.6(7) . . ?
C41 C42 Fe2 70.4(4) . . ?
C43 C42 Fe2 68.7(4) . . ?
C41 C42 H42 126.2 . . ?
C43 C42 H42 126.2 . . ?
Fe2 C42 H42 126.3 . . ?
C44 C43 C42 105.6(7) . . ?
C44 C43 Fe2 70.1(4) . . ?
C42 C43 Fe2 69.4(4) . . ?
C44 C43 H43 127.2 . . ?
C42 C43 H43 127.2 . . ?
Fe2 C43 H43 124.9 . . ?
C40 C44 C43 108.0(6) . . ?
C40 C44 Fe2 70.0(4) . . ?
C43 C44 Fe2 69.2(4) . . ?
C40 C44 H44 126.0 . . ?
C43 C44 H44 126.0 . . ?
Fe2 C44 H44 126.3 . . ?

loop_
_geom_bond_atom_site_label_1
_geom_bond_atom_site_label_2
_geom_bond_distance
_geom_bond_site_symmetry_2
_geom_bond_publ_flag
Fe1 C23 2.027(8) . ?
Fe1 C14 2.033(5) . ?
Fe1 C22 2.039(8) . ?
Fe1 C10 2.042(5) . ?
Fe1 C12 2.043(6) . ?
Fe1 C13 2.044(6) . ?
Fe1 C21 2.046(7) . ?
Fe1 C11 2.050(6) . ?
Fe1 C24 2.051(8) . ?
Fe1 C20 2.061(7) . ?
O11 C17 1.257(6) . ?
O12 C19 1.413(5) . ?
O12 C112 1.458(6) . ?
O13 C111 1.433(6) . ?
O13 H13A 0.6961 . ?
O14 C113 1.421(7) . ?
O14 H14A 0.81(6) . ?
N11 C17 1.327(7) . ?
N11 C16 1.344(7) . ?
N12 C18 1.362(7) . ?
N12 C17 1.385(6) . ?
N12 C19 1.490(6) . ?
N13 C16 1.334(7) . ?
N13 H1 0.80(6) . ?
N13 H2 0.81(6) . ?
C10 C14 1.416(7) . ?
C10 C11 1.442(7) . ?
C10 C15 1.473(7) . ?
C11 C12 1.393(8) . ?
C11 H11 0.9500 . ?
C12 C13 1.409(9) . ?
C12 H12 0.9500 . ?
C13 C14 1.409(9) . ?
C13 H13 0.9500 . ?
C14 H14 0.9500 . ?
C15 C18 1.355(7) . ?
C15 C16 1.443(7) . ?
C18 H18 0.9500 . ?
C19 C110 1.518(8) . ?
C19 H19 1.0000 . ?
C110 C111 1.513(7) . ?
C110 H11A 0.9900 . ?
C110 H11B 0.9900 . ?
C111 C112 1.522(7) . ?
C111 H111 1.0000 . ?
C112 C113 1.503(8) . ?
C112 H112 1.0000 . ?
C113 H11C 0.9900 . ?
C113 H11D 0.9900 . ?
C20 C24 1.393(11) . ?
C20 C21 1.393(11) . ?
C20 H20 0.9500 . ?
C21 C22 1.386(12) . ?
C21 H21 0.9500 . ?
C22 C23 1.440(14) . ?
C22 H22 0.9500 . ?
C23 C24 1.405(14) . ?
C23 H23 0.9500 . ?
C24 H24 0.9500 . ?
Fe2 C43 2.019(8) . ?
Fe2 C42 2.028(7) . ?
Fe2 C40 2.029(6) . ?
Fe2 C44 2.030(6) . ?
Fe2 C41 2.035(8) . ?
Fe2 C32 2.039(6) . ?
Fe2 C31 2.039(6) . ?
Fe2 C30 2.048(5) . ?
Fe2 C34 2.051(5) . ?
Fe2 C33 2.058(6) . ?
O31 C37 1.252(6) . ?
O32 C39 1.427(7) . ?
O32 C312 1.464(6) . ?
O33 C311 1.416(6) . ?
O33 H33A 0.87(7) . ?
O34 C313 1.437(6) . ?
O34 H34A 1.18(6) . ?
N31 C36 1.337(7) . ?
N31 C37 1.349(7) . ?
N32 C38 1.366(7) . ?
N32 C37 1.392(6) . ?
N32 C39 1.469(6) . ?
N33 C36 1.325(7) . ?
N33 H3 0.83(6) . ?
N33 H4 0.93(5) . ?
C30 C31 1.440(7) . ?
C30 C34 1.441(7) . ?
C30 C35 1.471(7) . ?
C31 C32 1.419(9) . ?
C31 H31 0.9500 . ?
C32 C33 1.415(9) . ?
C32 H32 0.9500 . ?
C33 C34 1.412(8) . ?
C33 H33 0.9500 . ?
C34 H34 0.9500 . ?
C35 C38 1.354(7) . ?
C35 C36 1.441(7) . ?
C38 H38 0.9500 . ?
C39 C310 1.522(7) . ?
C39 H39 1.0000 . ?
C310 C311 1.527(7) . ?
C310 H31A 0.9900 . ?
C310 H31B 0.9900 . ?
C311 C312 1.502(8) . ?
C311 H311 1.0000 . ?
C312 C313 1.538(8) . ?
C312 H312 1.0000 . ?
C313 H31C 0.9900 . ?
C313 H31D 0.9900 . ?
C40 C41 1.351(10) . ?
C40 C44 1.387(10) . ?
C40 H40 0.9500 . ?
C41 C42 1.383(14) . ?
C41 H41 0.9500 . ?
C42 C43 1.447(13) . ?
C42 H42 0.9500 . ?
C43 C44 1.406(12) . ?
C43 H43 0.9500 . ?
C44 H44 0.9500 . ?

loop_
_geom_torsion_atom_site_label_1
_geom_torsion_atom_site_label_2
_geom_torsion_atom_site_label_3
_geom_torsion_atom_site_label_4
_geom_torsion
_geom_torsion_site_symmetry_1
_geom_torsion_site_symmetry_2
_geom_torsion_site_symmetry_3
_geom_torsion_site_symmetry_4
_geom_torsion_publ_flag
C23 Fe1 C10 C14 -48.3(9) . . . . ?
C22 Fe1 C10 C14 165.4(10) . . . . ?
C12 Fe1 C10 C14 80.4(4) . . . . ?
C13 Fe1 C10 C14 36.9(4) . . . . ?
C21 Fe1 C10 C14 -163.7(4) . . . . ?
C11 Fe1 C10 C14 116.9(5) . . . . ?
C24 Fe1 C10 C14 -81.7(4) . . . . ?
C20 Fe1 C10 C14 -123.2(4) . . . . ?
C23 Fe1 C10 C11 -165.2(8) . . . . ?
C14 Fe1 C10 C11 -116.9(5) . . . . ?
C22 Fe1 C10 C11 48.5(11) . . . . ?
C12 Fe1 C10 C11 -36.5(3) . . . . ?
C13 Fe1 C10 C11 -79.9(4) . . . . ?
C21 Fe1 C10 C11 79.4(4) . . . . ?
C24 Fe1 C10 C11 161.4(4) . . . . ?
C20 Fe1 C10 C11 119.9(4) . . . . ?
C23 Fe1 C10 C15 70.1(10) . . . . ?
C14 Fe1 C10 C15 118.4(6) . . . . ?
C22 Fe1 C10 C15 -76.2(11) . . . . ?
C12 Fe1 C10 C15 -161.2(5) . . . . ?
C13 Fe1 C10 C15 155.3(5) . . . . ?
C21 Fe1 C10 C15 -45.3(6) . . . . ?
C11 Fe1 C10 C15 -124.8(6) . . . . ?
C24 Fe1 C10 C15 36.7(6) . . . . ?
C20 Fe1 C10 C15 -4.9(5) . . . . ?
C14 C10 C11 C12 -1.4(7) . . . . ?
C15 C10 C11 C12 -178.4(6) . . . . ?
Fe1 C10 C11 C12 58.8(4) . . . . ?
C14 C10 C11 Fe1 -60.2(4) . . . . ?
C15 C10 C11 Fe1 122.8(6) . . . . ?
C23 Fe1 C11 C12 39.9(10) . . . . ?
C14 Fe1 C11 C12 -81.3(4) . . . . ?
C22 Fe1 C11 C12 76.9(5) . . . . ?
C10 Fe1 C11 C12 -120.2(5) . . . . ?
C13 Fe1 C11 C12 -37.5(4) . . . . ?
C21 Fe1 C11 C12 118.3(4) . . . . ?
C24 Fe1 C11 C12 -164.9(6) . . . . ?
C20 Fe1 C11 C12 160.2(4) . . . . ?
C23 Fe1 C11 C10 160.1(9) . . . . ?
C14 Fe1 C11 C10 38.8(3) . . . . ?
C22 Fe1 C11 C10 -163.0(4) . . . . ?
C12 Fe1 C11 C10 120.2(5) . . . . ?
C13 Fe1 C11 C10 82.7(4) . . . . ?
C21 Fe1 C11 C10 -121.5(4) . . . . ?
C24 Fe1 C11 C10 -44.7(8) . . . . ?
C20 Fe1 C11 C10 -79.6(4) . . . . ?
C10 C11 C12 C13 1.2(7) . . . . ?
Fe1 C11 C12 C13 59.6(5) . . . . ?
C10 C11 C12 Fe1 -58.4(4) . . . . ?
C23 Fe1 C12 C11 -165.7(4) . . . . ?
C14 Fe1 C12 C11 81.7(4) . . . . ?
C22 Fe1 C12 C11 -122.5(4) . . . . ?
C10 Fe1 C12 C11 37.8(3) . . . . ?
C13 Fe1 C12 C11 119.6(5) . . . . ?
C21 Fe1 C12 C11 -81.0(4) . . . . ?
C24 Fe1 C12 C11 161.3(9) . . . . ?
C20 Fe1 C12 C11 -47.8(10) . . . . ?
C23 Fe1 C12 C13 74.7(5) . . . . ?
C14 Fe1 C12 C13 -37.9(4) . . . . ?
C22 Fe1 C12 C13 117.9(5) . . . . ?
C10 Fe1 C12 C13 -81.8(4) . . . . ?
C21 Fe1 C12 C13 159.4(4) . . . . ?
C11 Fe1 C12 C13 -119.6(5) . . . . ?
C24 Fe1 C12 C13 41.7(12) . . . . ?
C20 Fe1 C12 C13 -167.4(8) . . . . ?
C11 C12 C13 C14 -0.6(7) . . . . ?
Fe1 C12 C13 C14 59.3(4) . . . . ?
C11 C12 C13 Fe1 -59.9(4) . . . . ?
C23 Fe1 C13 C12 -124.2(5) . . . . ?
C14 Fe1 C13 C12 118.8(5) . . . . ?
C22 Fe1 C13 C12 -81.1(5) . . . . ?
C10 Fe1 C13 C12 81.7(4) . . . . ?
C21 Fe1 C13 C12 -50.0(9) . . . . ?
C11 Fe1 C13 C12 37.0(4) . . . . ?
C24 Fe1 C13 C12 -165.1(5) . . . . ?
C20 Fe1 C13 C12 165.1(9) . . . . ?
C23 Fe1 C13 C14 117.0(5) . . . . ?
C22 Fe1 C13 C14 160.1(5) . . . . ?
C10 Fe1 C13 C14 -37.2(3) . . . . ?
C12 Fe1 C13 C14 -118.8(5) . . . . ?
C21 Fe1 C13 C14 -168.8(7) . . . . ?
C11 Fe1 C13 C14 -81.8(4) . . . . ?
C24 Fe1 C13 C14 76.1(5) . . . . ?
C20 Fe1 C13 C14 46.3(11) . . . . ?
C12 C13 C14 C10 -0.3(7) . . . . ?
Fe1 C13 C14 C10 59.3(4) . . . . ?
C12 C13 C14 Fe1 -59.6(4) . . . . ?
C11 C10 C14 C13 1.0(7) . . . . ?
C15 C10 C14 C13 178.2(5) . . . . ?
Fe1 C10 C14 C13 -59.4(4) . . . . ?
C11 C10 C14 Fe1 60.4(4) . . . . ?
C15 C10 C14 Fe1 -122.4(6) . . . . ?
C23 Fe1 C14 C13 -80.9(6) . . . . ?
C22 Fe1 C14 C13 -47.7(10) . . . . ?
C10 Fe1 C14 C13 120.3(5) . . . . ?
C12 Fe1 C14 C13 37.8(4) . . . . ?
C21 Fe1 C14 C13 166.3(8) . . . . ?
C11 Fe1 C14 C13 80.9(4) . . . . ?
C24 Fe1 C14 C13 -123.1(4) . . . . ?
C20 Fe1 C14 C13 -163.3(4) . . . . ?
C23 Fe1 C14 C10 158.8(5) . . . . ?
C22 Fe1 C14 C10 -168.0(8) . . . . ?
C12 Fe1 C14 C10 -82.5(4) . . . . ?
C13 Fe1 C14 C10 -120.3(5) . . . . ?
C21 Fe1 C14 C10 46.0(10) . . . . ?
C11 Fe1 C14 C10 -39.4(3) . . . . ?
C24 Fe1 C14 C10 116.6(4) . . . . ?
C20 Fe1 C14 C10 76.4(4) . . . . ?
C14 C10 C15 C18 -21.4(9) . . . . ?
C11 C10 C15 C18 155.0(6) . . . . ?
Fe1 C10 C15 C18 -111.0(5) . . . . ?
C14 C10 C15 C16 156.1(6) . . . . ?
C11 C10 C15 C16 -27.5(9) . . . . ?
Fe1 C10 C15 C16 66.5(7) . . . . ?
C17 N11 C16 N13 -171.7(5) . . . . ?
C17 N11 C16 C15 6.7(8) . . . . ?
C18 C15 C16 N13 170.2(5) . . . . ?
C10 C15 C16 N13 -7.4(9) . . . . ?
C18 C15 C16 N11 -8.1(8) . . . . ?
C10 C15 C16 N11 174.3(5) . . . . ?
C16 N11 C17 O11 -178.2(5) . . . . ?
C16 N11 C17 N12 1.8(8) . . . . ?
C18 N12 C17 O11 171.3(5) . . . . ?
C19 N12 C17 O11 -6.4(8) . . . . ?
C18 N12 C17 N11 -8.7(8) . . . . ?
C19 N12 C17 N11 173.6(5) . . . . ?
C16 C15 C18 N12 1.2(8) . . . . ?
C10 C15 C18 N12 178.9(5) . . . . ?
C17 N12 C18 C15 7.0(8) . . . . ?
C19 N12 C18 C15 -175.3(5) . . . . ?
C112 O12 C19 N12 -135.6(4) . . . . ?
C112 O12 C19 C110 -12.7(5) . . . . ?
C18 N12 C19 O12 34.9(7) . . . . ?
C17 N12 C19 O12 -147.3(5) . . . . ?
C18 N12 C19 C110 -83.4(6) . . . . ?
C17 N12 C19 C110 94.4(6) . . . . ?
O12 C19 C110 C111 28.5(5) . . . . ?
N12 C19 C110 C111 146.8(4) . . . . ?
C19 C110 C111 O13 88.3(5) . . . . ?
C19 C110 C111 C112 -32.4(5) . . . . ?
C19 O12 C112 C113 117.1(5) . . . . ?
C19 O12 C112 C111 -8.3(5) . . . . ?
O13 C111 C112 O12 -96.3(5) . . . . ?
C110 C111 C112 O12 25.7(5) . . . . ?
O13 C111 C112 C113 141.7(4) . . . . ?
C110 C111 C112 C113 -96.3(5) . . . . ?
O12 C112 C113 O14 -69.2(6) . . . . ?
C111 C112 C113 O14 50.5(6) . . . . ?
C23 Fe1 C20 C24 -37.6(6) . . . . ?
C14 Fe1 C20 C24 74.7(6) . . . . ?
C22 Fe1 C20 C24 -82.8(6) . . . . ?
C10 Fe1 C20 C24 116.5(6) . . . . ?
C12 Fe1 C20 C24 -166.0(7) . . . . ?
C13 Fe1 C20 C24 39.8(13) . . . . ?
C21 Fe1 C20 C24 -119.9(8) . . . . ?
C11 Fe1 C20 C24 159.5(5) . . . . ?
C23 Fe1 C20 C21 82.3(6) . . . . ?
C14 Fe1 C20 C21 -165.4(4) . . . . ?
C22 Fe1 C20 C21 37.1(5) . . . . ?
C10 Fe1 C20 C21 -123.6(5) . . . . ?
C12 Fe1 C20 C21 -46.1(11) . . . . ?
C13 Fe1 C20 C21 159.6(8) . . . . ?
C11 Fe1 C20 C21 -80.6(5) . . . . ?
C24 Fe1 C20 C21 119.9(8) . . . . ?
C24 C20 C21 C22 -0.5(9) . . . . ?
Fe1 C20 C21 C22 -59.7(6) . . . . ?
C24 C20 C21 Fe1 59.2(5) . . . . ?
C23 Fe1 C21 C22 39.0(6) . . . . ?
C14 Fe1 C21 C22 160.0(8) . . . . ?
C10 Fe1 C21 C22 -165.0(5) . . . . ?
C12 Fe1 C21 C22 -79.5(6) . . . . ?
C13 Fe1 C21 C22 -43.4(10) . . . . ?
C11 Fe1 C21 C22 -121.6(6) . . . . ?
C24 Fe1 C21 C22 82.7(6) . . . . ?
C20 Fe1 C21 C22 119.6(7) . . . . ?
C23 Fe1 C21 C20 -80.7(6) . . . . ?
C14 Fe1 C21 C20 40.4(11) . . . . ?
C22 Fe1 C21 C20 -119.6(7) . . . . ?
C10 Fe1 C21 C20 75.3(5) . . . . ?
C12 Fe1 C21 C20 160.9(4) . . . . ?
C13 Fe1 C21 C20 -163.0(7) . . . . ?
C11 Fe1 C21 C20 118.8(5) . . . . ?
C24 Fe1 C21 C20 -36.9(5) . . . . ?
C20 C21 C22 C23 1.0(9) . . . . ?
Fe1 C21 C22 C23 -59.2(6) . . . . ?
C20 C21 C22 Fe1 60.2(5) . . . . ?
C23 Fe1 C22 C21 -118.4(8) . . . . ?
C14 Fe1 C22 C21 -163.8(7) . . . . ?
C10 Fe1 C22 C21 41.2(13) . . . . ?
C12 Fe1 C22 C21 119.3(5) . . . . ?
C13 Fe1 C22 C21 161.8(5) . . . . ?
C11 Fe1 C22 C21 78.2(6) . . . . ?
C24 Fe1 C22 C21 -80.1(6) . . . . ?
C20 Fe1 C22 C21 -37.1(5) . . . . ?
C14 Fe1 C22 C23 -45.4(12) . . . . ?
C10 Fe1 C22 C23 159.5(9) . . . . ?
C12 Fe1 C22 C23 -122.3(6) . . . . ?
C13 Fe1 C22 C23 -79.9(7) . . . . ?
C21 Fe1 C22 C23 118.4(9) . . . . ?
C11 Fe1 C22 C23 -163.4(6) . . . . ?
C24 Fe1 C22 C23 38.3(6) . . . . ?
C20 Fe1 C22 C23 81.3(6) . . . . ?
C21 C22 C23 C24 -1.1(10) . . . . ?
Fe1 C22 C23 C24 -61.3(6) . . . . ?
C21 C22 C23 Fe1 60.2(6) . . . . ?
C14 Fe1 C23 C24 -81.5(5) . . . . ?
C22 Fe1 C23 C24 117.3(8) . . . . ?
C10 Fe1 C23 C24 -47.1(9) . . . . ?
C12 Fe1 C23 C24 -164.5(4) . . . . ?
C13 Fe1 C23 C24 -123.7(4) . . . . ?
C21 Fe1 C23 C24 80.0(5) . . . . ?
C11 Fe1 C23 C24 165.3(7) . . . . ?
C20 Fe1 C23 C24 37.0(5) . . . . ?
C14 Fe1 C23 C22 161.2(5) . . . . ?
C10 Fe1 C23 C22 -164.4(6) . . . . ?
C12 Fe1 C23 C22 78.2(6) . . . . ?
C13 Fe1 C23 C22 119.1(6) . . . . ?
C21 Fe1 C23 C22 -37.3(6) . . . . ?
C11 Fe1 C23 C22 48.1(12) . . . . ?
C24 Fe1 C23 C22 -117.3(8) . . . . ?
C20 Fe1 C23 C22 -80.3(6) . . . . ?
C21 C20 C24 C23 -0.2(9) . . . . ?
Fe1 C20 C24 C23 58.8(6) . . . . ?
C21 C20 C24 Fe1 -59.0(5) . . . . ?
C22 C23 C24 C20 0.8(10) . . . . ?
Fe1 C23 C24 C20 -59.8(5) . . . . ?
C22 C23 C24 Fe1 60.6(6) . . . . ?
C23 Fe1 C24 C20 119.5(8) . . . . ?
C14 Fe1 C24 C20 -124.0(5) . . . . ?
C22 Fe1 C24 C20 80.0(6) . . . . ?
C10 Fe1 C24 C20 -81.4(6) . . . . ?
C12 Fe1 C24 C20 163.0(8) . . . . ?
C13 Fe1 C24 C20 -165.4(5) . . . . ?
C21 Fe1 C24 C20 37.0(5) . . . . ?
C11 Fe1 C24 C20 -48.8(10) . . . . ?
C14 Fe1 C24 C23 116.5(5) . . . . ?
C22 Fe1 C24 C23 -39.4(5) . . . . ?
C10 Fe1 C24 C23 159.2(5) . . . . ?
C12 Fe1 C24 C23 43.6(12) . . . . ?
C13 Fe1 C24 C23 75.2(6) . . . . ?
C21 Fe1 C24 C23 -82.5(5) . . . . ?
C11 Fe1 C24 C23 -168.2(6) . . . . ?
C20 Fe1 C24 C23 -119.5(8) . . . . ?
C43 Fe2 C30 C31 -162.6(10) . . . . ?
C42 Fe2 C30 C31 48.4(8) . . . . ?
C40 Fe2 C30 C31 122.5(4) . . . . ?
C44 Fe2 C30 C31 163.5(4) . . . . ?
C41 Fe2 C30 C31 81.6(4) . . . . ?
C32 Fe2 C30 C31 -37.4(4) . . . . ?
C34 Fe2 C30 C31 -118.1(5) . . . . ?
C33 Fe2 C30 C31 -80.9(4) . . . . ?
C43 Fe2 C30 C34 -44.5(11) . . . . ?
C42 Fe2 C30 C34 166.6(7) . . . . ?
C40 Fe2 C30 C34 -119.4(3) . . . . ?
C44 Fe2 C30 C34 -78.4(4) . . . . ?
C41 Fe2 C30 C34 -160.3(4) . . . . ?
C32 Fe2 C30 C34 80.8(3) . . . . ?
C31 Fe2 C30 C34 118.1(5) . . . . ?
C33 Fe2 C30 C34 37.3(3) . . . . ?
C43 Fe2 C30 C35 80.0(11) . . . . ?
C42 Fe2 C30 C35 -68.9(8) . . . . ?
C40 Fe2 C30 C35 5.1(5) . . . . ?
C44 Fe2 C30 C35 46.1(5) . . . . ?
C41 Fe2 C30 C35 -35.8(5) . . . . ?
C32 Fe2 C30 C35 -154.8(5) . . . . ?
C31 Fe2 C30 C35 -117.4(6) . . . . ?
C34 Fe2 C30 C35 124.5(5) . . . . ?
C33 Fe2 C30 C35 161.7(5) . . . . ?
C34 C30 C31 C32 -0.5(7) . . . . ?
C35 C30 C31 C32 -179.3(5) . . . . ?
Fe2 C30 C31 C32 59.1(4) . . . . ?
C34 C30 C31 Fe2 -59.6(4) . . . . ?
C35 C30 C31 Fe2 121.5(5) . . . . ?
C43 Fe2 C31 C32 48.1(9) . . . . ?
C42 Fe2 C31 C32 82.4(5) . . . . ?
C40 Fe2 C31 C32 162.6(4) . . . . ?
C44 Fe2 C31 C32 -168.6(8) . . . . ?
C41 Fe2 C31 C32 123.9(4) . . . . ?
C30 Fe2 C31 C32 -119.6(5) . . . . ?
C34 Fe2 C31 C32 -81.1(4) . . . . ?
C33 Fe2 C31 C32 -37.8(4) . . . . ?
C43 Fe2 C31 C30 167.8(7) . . . . ?
C42 Fe2 C31 C30 -158.0(5) . . . . ?
C40 Fe2 C31 C30 -77.7(4) . . . . ?
C44 Fe2 C31 C30 -48.9(9) . . . . ?
C41 Fe2 C31 C30 -116.4(4) . . . . ?
C32 Fe2 C31 C30 119.6(5) . . . . ?
C34 Fe2 C31 C30 38.5(3) . . . . ?
C33 Fe2 C31 C30 81.8(4) . . . . ?
C30 C31 C32 C33 1.2(7) . . . . ?
Fe2 C31 C32 C33 60.3(4) . . . . ?
C30 C31 C32 Fe2 -59.2(4) . . . . ?
C43 Fe2 C32 C33 82.6(5) . . . . ?
C42 Fe2 C32 C33 126.3(5) . . . . ?
C40 Fe2 C32 C33 -167.0(8) . . . . ?
C44 Fe2 C32 C33 52.5(8) . . . . ?
C41 Fe2 C32 C33 166.3(4) . . . . ?
C31 Fe2 C32 C33 -118.7(5) . . . . ?
C30 Fe2 C32 C33 -80.9(4) . . . . ?
C34 Fe2 C32 C33 -36.6(3) . . . . ?
C43 Fe2 C32 C31 -158.6(4) . . . . ?
C42 Fe2 C32 C31 -115.0(5) . . . . ?
C40 Fe2 C32 C31 -48.3(10) . . . . ?
C44 Fe2 C32 C31 171.2(6) . . . . ?
C41 Fe2 C32 C31 -75.0(4) . . . . ?
C30 Fe2 C32 C31 37.8(3) . . . . ?
C34 Fe2 C32 C31 82.2(3) . . . . ?
C33 Fe2 C32 C31 118.7(5) . . . . ?
C31 C32 C33 C34 -1.4(7) . . . . ?
Fe2 C32 C33 C34 58.4(4) . . . . ?
C31 C32 C33 Fe2 -59.8(4) . . . . ?
C43 Fe2 C33 C34 123.6(4) . . . . ?
C42 Fe2 C33 C34 166.7(4) . . . . ?
C40 Fe2 C33 C34 48.0(8) . . . . ?
C44 Fe2 C33 C34 81.3(4) . . . . ?
C41 Fe2 C33 C34 -160.1(9) . . . . ?
C32 Fe2 C33 C34 -120.8(5) . . . . ?
C31 Fe2 C33 C34 -82.7(3) . . . . ?
C30 Fe2 C33 C34 -38.1(3) . . . . ?
C43 Fe2 C33 C32 -115.6(4) . . . . ?
C42 Fe2 C33 C32 -72.5(5) . . . . ?
C40 Fe2 C33 C32 168.8(7) . . . . ?
C44 Fe2 C33 C32 -157.9(4) . . . . ?
C41 Fe2 C33 C32 -39.3(11) . . . . ?
C31 Fe2 C33 C32 38.1(4) . . . . ?
C30 Fe2 C33 C32 82.7(4) . . . . ?
C34 Fe2 C33 C32 120.8(5) . . . . ?
C32 C33 C34 C30 1.1(7) . . . . ?
Fe2 C33 C34 C30 59.1(4) . . . . ?
C32 C33 C34 Fe2 -58.0(4) . . . . ?
C31 C30 C34 C33 -0.4(6) . . . . ?
C35 C30 C34 C33 178.4(6) . . . . ?
Fe2 C30 C34 C33 -59.7(4) . . . . ?
C31 C30 C34 Fe2 59.3(4) . . . . ?
C35 C30 C34 Fe2 -121.9(6) . . . . ?
C43 Fe2 C34 C33 -75.7(5) . . . . ?
C42 Fe2 C34 C33 -40.2(10) . . . . ?
C40 Fe2 C34 C33 -160.5(4) . . . . ?
C44 Fe2 C34 C33 -118.3(4) . . . . ?
C41 Fe2 C34 C33 165.1(6) . . . . ?
C32 Fe2 C34 C33 36.8(4) . . . . ?
C31 Fe2 C34 C33 80.7(4) . . . . ?
C30 Fe2 C34 C33 119.2(4) . . . . ?
C43 Fe2 C34 C30 165.1(4) . . . . ?
C42 Fe2 C34 C30 -159.4(9) . . . . ?
C40 Fe2 C34 C30 80.3(4) . . . . ?
C44 Fe2 C34 C30 122.5(4) . . . . ?
C41 Fe2 C34 C30 45.9(7) . . . . ?
C32 Fe2 C34 C30 -82.5(3) . . . . ?
C31 Fe2 C34 C30 -38.6(3) . . . . ?
C33 Fe2 C34 C30 -119.2(4) . . . . ?
C31 C30 C35 C38 26.6(8) . . . . ?
C34 C30 C35 C38 -152.0(5) . . . . ?
Fe2 C30 C35 C38 114.8(5) . . . . ?
C31 C30 C35 C36 -155.1(6) . . . . ?
C34 C30 C35 C36 26.3(9) . . . . ?
Fe2 C30 C35 C36 -66.9(6) . . . . ?
C37 N31 C36 N33 172.9(5) . . . . ?
C37 N31 C36 C35 -7.3(7) . . . . ?
C38 C35 C36 N33 -174.4(5) . . . . ?
C30 C35 C36 N33 7.2(8) . . . . ?
C38 C35 C36 N31 5.8(7) . . . . ?
C30 C35 C36 N31 -172.5(5) . . . . ?
C36 N31 C37 O31 -177.3(5) . . . . ?
C36 N31 C37 N32 2.8(7) . . . . ?
C38 N32 C37 O31 -177.0(5) . . . . ?
C39 N32 C37 O31 6.4(8) . . . . ?
C38 N32 C37 N31 2.8(7) . . . . ?
C39 N32 C37 N31 -173.7(5) . . . . ?
C36 C35 C38 N32 -0.1(8) . . . . ?
C30 C35 C38 N32 178.4(5) . . . . ?
C37 N32 C38 C35 -4.2(8) . . . . ?
C39 N32 C38 C35 172.5(5) . . . . ?
C312 O32 C39 N32 -132.5(4) . . . . ?
C312 O32 C39 C310 -10.3(6) . . . . ?
C38 N32 C39 O32 46.4(6) . . . . ?
C37 N32 C39 O32 -137.1(5) . . . . ?
C38 N32 C39 C310 -71.4(7) . . . . ?
C37 N32 C39 C310 105.2(5) . . . . ?
O32 C39 C310 C311 29.8(5) . . . . ?
N32 C39 C310 C311 148.9(4) . . . . ?
C39 C310 C311 O33 85.7(5) . . . . ?
C39 C310 C311 C312 -37.2(5) . . . . ?
C39 O32 C312 C311 -13.9(6) . . . . ?
C39 O32 C312 C313 108.3(5) . . . . ?
O33 C311 C312 O32 -90.9(5) . . . . ?
C310 C311 C312 O32 31.9(5) . . . . ?
O33 C311 C312 C313 149.6(4) . . . . ?
C310 C311 C312 C313 -87.6(5) . . . . ?
O32 C312 C313 O34 172.0(4) . . . . ?
C311 C312 C313 O34 -70.7(5) . . . . ?
C43 Fe2 C40 C41 82.9(6) . . . . ?
C42 Fe2 C40 C41 37.3(5) . . . . ?
C44 Fe2 C40 C41 120.7(7) . . . . ?
C32 Fe2 C40 C41 -36.0(11) . . . . ?
C31 Fe2 C40 C41 -72.6(6) . . . . ?
C30 Fe2 C40 C41 -115.3(5) . . . . ?
C34 Fe2 C40 C41 -158.5(5) . . . . ?
C33 Fe2 C40 C41 166.6(6) . . . . ?
C43 Fe2 C40 C44 -37.8(5) . . . . ?
C42 Fe2 C40 C44 -83.4(5) . . . . ?
C41 Fe2 C40 C44 -120.7(7) . . . . ?
C32 Fe2 C40 C44 -156.8(8) . . . . ?
C31 Fe2 C40 C44 166.7(4) . . . . ?
C30 Fe2 C40 C44 123.9(4) . . . . ?
C34 Fe2 C40 C44 80.8(5) . . . . ?
C33 Fe2 C40 C44 45.9(9) . . . . ?
C44 C40 C41 C42 -0.1(9) . . . . ?
Fe2 C40 C41 C42 -59.4(6) . . . . ?
C44 C40 C41 Fe2 59.3(5) . . . . ?
C43 Fe2 C41 C40 -80.9(5) . . . . ?
C42 Fe2 C41 C40 -119.8(7) . . . . ?
C44 Fe2 C41 C40 -36.9(5) . . . . ?
C32 Fe2 C41 C40 166.4(4) . . . . ?
C31 Fe2 C41 C40 125.2(4) . . . . ?
C30 Fe2 C41 C40 82.2(5) . . . . ?
C34 Fe2 C41 C40 49.1(9) . . . . ?
C33 Fe2 C41 C40 -163.5(8) . . . . ?
C43 Fe2 C41 C42 38.9(5) . . . . ?
C40 Fe2 C41 C42 119.8(7) . . . . ?
C44 Fe2 C41 C42 82.9(5) . . . . ?
C32 Fe2 C41 C42 -73.8(5) . . . . ?
C31 Fe2 C41 C42 -115.0(5) . . . . ?
C30 Fe2 C41 C42 -158.0(4) . . . . ?
C34 Fe2 C41 C42 168.9(6) . . . . ?
C33 Fe2 C41 C42 -43.7(11) . . . . ?
C40 C41 C42 C43 0.9(9) . . . . ?
Fe2 C41 C42 C43 -58.8(6) . . . . ?
C40 C41 C42 Fe2 59.7(5) . . . . ?
C43 Fe2 C42 C41 -118.9(7) . . . . ?
C40 Fe2 C42 C41 -36.4(4) . . . . ?
C44 Fe2 C42 C41 -79.9(5) . . . . ?
C32 Fe2 C42 C41 124.5(4) . . . . ?
C31 Fe2 C42 C41 82.0(5) . . . . ?
C30 Fe2 C42 C41 47.6(9) . . . . ?
C34 Fe2 C42 C41 -164.3(8) . . . . ?
C33 Fe2 C42 C41 164.7(4) . . . . ?
C40 Fe2 C42 C43 82.5(5) . . . . ?
C44 Fe2 C42 C43 39.1(5) . . . . ?
C41 Fe2 C42 C43 118.9(7) . . . . ?
C32 Fe2 C42 C43 -116.6(5) . . . . ?
C31 Fe2 C42 C43 -159.1(5) . . . . ?
C30 Fe2 C42 C43 166.6(6) . . . . ?
C34 Fe2 C42 C43 -45.3(11) . . . . ?
C33 Fe2 C42 C43 -76.3(6) . . . . ?
C41 C42 C43 C44 -1.4(9) . . . . ?
Fe2 C42 C43 C44 -61.2(5) . . . . ?
C41 C42 C43 Fe2 59.8(6) . . . . ?
C42 Fe2 C43 C44 116.1(7) . . . . ?
C40 Fe2 C43 C44 37.2(4) . . . . ?
C41 Fe2 C43 C44 79.1(5) . . . . ?
C32 Fe2 C43 C44 -162.1(4) . . . . ?
C31 Fe2 C43 C44 163.7(6) . . . . ?
C30 Fe2 C43 C44 -44.1(13) . . . . ?
C34 Fe2 C43 C44 -78.5(5) . . . . ?
C33 Fe2 C43 C44 -119.6(5) . . . . ?
C40 Fe2 C43 C42 -78.9(6) . . . . ?
C44 Fe2 C43 C42 -116.1(7) . . . . ?
C41 Fe2 C43 C42 -37.0(5) . . . . ?
C32 Fe2 C43 C42 81.7(6) . . . . ?
C31 Fe2 C43 C42 47.5(10) . . . . ?
C30 Fe2 C43 C42 -160.2(9) . . . . ?
C34 Fe2 C43 C42 165.4(5) . . . . ?
C33 Fe2 C43 C42 124.3(5) . . . . ?
C41 C40 C44 C43 -0.8(8) . . . . ?
Fe2 C40 C44 C43 59.0(5) . . . . ?
C41 C40 C44 Fe2 -59.8(5) . . . . ?
C42 C43 C44 C40 1.3(8) . . . . ?
Fe2 C43 C44 C40 -59.5(5) . . . . ?
C42 C43 C44 Fe2 60.7(5) . . . . ?
C43 Fe2 C44 C40 119.3(7) . . . . ?
C42 Fe2 C44 C40 79.1(5) . . . . ?
C41 Fe2 C44 C40 35.9(5) . . . . ?
C32 Fe2 C44 C40 161.1(6) . . . . ?
C31 Fe2 C44 C40 -37.8(10) . . . . ?
C30 Fe2 C44 C40 -75.6(5) . . . . ?
C34 Fe2 C44 C40 -118.7(4) . . . . ?
C33 Fe2 C44 C40 -161.2(4) . . . . ?
C42 Fe2 C44 C43 -40.2(6) . . . . ?
C40 Fe2 C44 C43 -119.3(7) . . . . ?
C41 Fe2 C44 C43 -83.5(6) . . . . ?
C32 Fe2 C44 C43 41.8(9) . . . . ?
C31 Fe2 C44 C43 -157.2(8) . . . . ?
C30 Fe2 C44 C43 165.1(5) . . . . ?
C34 Fe2 C44 C43 122.0(5) . . . . ?
C33 Fe2 C44 C43 79.5(6) . . . . ?
